data_7217873
loop_
_publ_author_name
'Mani, Ganesan'
'Ghorai, Debasish'

_publ_section_title
;
 Unsubstituted Quinoidal Pyrrole and its Reaction with Oxygen, Charge
 Transfer and Palladium(II) Complexes via DDQ Oxidation
;
_journal_name_full 'RSC Adv.'
_journal_paper_doi 10.1039/C4RA07808J
_journal_year 2014
_chemical_formula_sum 'C16 H17 N5 O2'
_chemical_formula_weight 311.35
_chemical_name_systematic
;
 ?
;
_space_group_IT_number 9
_symmetry_cell_setting monoclinic
_symmetry_space_group_name_Hall 'C -2yc'
_symmetry_space_group_name_H-M 'C 1 c 1'
_atom_sites_solution_hydrogens geom
_atom_sites_solution_primary direct
_atom_sites_solution_secondary difmap
_audit_creation_method SHELXL-97
_cell_angle_alpha 90.00
_cell_angle_beta 100.720(10)
_cell_angle_gamma 90.00
_cell_formula_units_Z 4
_cell_length_a 19.167(6)
_cell_length_b 4.5557(15)
_cell_length_c 18.226(6)
_cell_measurement_reflns_used 8729
_cell_measurement_temperature 293(2)
_cell_measurement_theta_max 25.00
_cell_measurement_theta_min 2.16
_cell_volume 1563.7(9)
_computing_structure_refinement 'SHELXL-97 (Sheldrick, 2008)'
_computing_structure_solution sir92
_diffrn_ambient_temperature 293(2)
_diffrn_measured_fraction_theta_full 1.000
_diffrn_measured_fraction_theta_max 1.000
_diffrn_measurement_device_type 'Bruker CCD APEX 2'
_diffrn_measurement_method hemisphere
_diffrn_radiation_monochromator graphite
_diffrn_radiation_source 'fine-focus sealed tube'
_diffrn_radiation_type MoK\a
_diffrn_radiation_wavelength 0.71073
_diffrn_reflns_av_R_equivalents 0.0404
_diffrn_reflns_av_sigmaI/netI 0.0418
_diffrn_reflns_limit_h_max 22
_diffrn_reflns_limit_h_min -22
_diffrn_reflns_limit_k_max 5
_diffrn_reflns_limit_k_min -5
_diffrn_reflns_limit_l_max 21
_diffrn_reflns_limit_l_min -21
_diffrn_reflns_number 8729
_diffrn_reflns_theta_full 25.00
_diffrn_reflns_theta_max 25.00
_diffrn_reflns_theta_min 2.16
_exptl_absorpt_coefficient_mu 0.091
_exptl_absorpt_correction_T_max 0.9873
_exptl_absorpt_correction_T_min 0.9583
_exptl_absorpt_correction_type multi-scan
_exptl_absorpt_process_details sadabs
_exptl_crystal_colour Colorless
_exptl_crystal_density_diffrn 1.322
_exptl_crystal_density_method 'not measured'
_exptl_crystal_description Prism
_exptl_crystal_F_000 656
_exptl_crystal_size_max 0.47
_exptl_crystal_size_mid 0.21
_exptl_crystal_size_min 0.14
_refine_diff_density_max 0.197
_refine_diff_density_min -0.170
_refine_diff_density_rms 0.037
_refine_ls_abs_structure_details 'Flack H D (1983), Acta Cryst. A39, 876-881'
_refine_ls_abs_structure_Flack 5(3)
_refine_ls_extinction_coef 0.0023(9)
_refine_ls_extinction_expression Fc^*^=kFc[1+0.001xFc^2^\l^3^/sin(2\q)]^-1/4^
_refine_ls_extinction_method SHELXL
_refine_ls_goodness_of_fit_ref 1.007
_refine_ls_hydrogen_treatment mixed
_refine_ls_matrix_type full
_refine_ls_number_parameters 212
_refine_ls_number_reflns 2449
_refine_ls_number_restraints 2
_refine_ls_restrained_S_all 1.007
_refine_ls_R_factor_all 0.0829
_refine_ls_R_factor_gt 0.0553
_refine_ls_shift/su_max 0.000
_refine_ls_shift/su_mean 0.000
_refine_ls_structure_factor_coef Fsqd
_refine_ls_weighting_details 'calc w=1/[\s^2^(Fo^2^)+(0.0799P)^2^+0.8483P] where P=(Fo^2^+2Fc^2^)/3'
_refine_ls_weighting_scheme calc
_refine_ls_wR_factor_gt 0.1353
_refine_ls_wR_factor_ref 0.1532
_reflns_number_gt 1825
_reflns_number_total 2449
_reflns_threshold_expression >2\s(I)
_cod_data_source_file c4ra07808j2.cif
_cod_data_source_block 2
_cod_depositor_comments
;
The following automatic conversions were performed:

'_symmetry_cell_setting' value 'Monoclinic' changed to 'monoclinic'
according to
/usr/data/users/saulius/crontab/automatic-downloads/rss-feeds/RSC/lib/dictionaries/cif_core.dic
dictionary named 'cif_core.dic' version 2.4.2 from 2011-04-26.

Automatic conversion script
Id: cif_fix_values 2281 2013-09-26 08:29:07Z andrius 
;
_cod_original_sg_symbol_H-M Cc
_cod_database_code 7217873

loop_
_symmetry_equiv_pos_as_xyz
'x, y, z'
'x, -y, z+1/2'
'x+1/2, y+1/2, z'
'x+1/2, -y+1/2, z+1/2'

loop_
_atom_site_label
_atom_site_type_symbol
_atom_site_fract_x
_atom_site_fract_y
_atom_site_fract_z
_atom_site_U_iso_or_equiv
_atom_site_adp_type
_atom_site_occupancy
_atom_site_symmetry_multiplicity
_atom_site_calc_flag
_atom_site_refinement_flags
C1 C 0.2248(3) 0.5738(11) -0.1607(3) 0.0705(14) Uani 1 1 d .
H1A H 0.2694 0.6276 -0.1303 0.106 Uiso 1 1 calc R
H1B H 0.1977 0.7477 -0.1761 0.106 Uiso 1 1 calc R
H1C H 0.2332 0.4691 -0.2039 0.106 Uiso 1 1 calc R
C2 C 0.1850(2) 0.3849(10) -0.1172(2) 0.0561(11) Uani 1 1 d .
C3 C 0.1175(2) 0.2552(10) -0.1410(3) 0.0598(11) Uani 1 1 d .
H3 H 0.0888 0.2766 -0.1878 0.072 Uiso 1 1 calc R
C4 C 0.1026(2) 0.0979(10) -0.0848(3) 0.0573(12) Uani 1 1 d .
C5 C 0.0373(3) -0.0742(11) -0.0795(3) 0.0728(14) Uani 1 1 d .
H5A H 0.0427 -0.1629 -0.0310 0.109 Uiso 1 1 calc R
H5B H 0.0305 -0.2246 -0.1171 0.109 Uiso 1 1 calc R
H5C H -0.0031 0.0542 -0.0871 0.109 Uiso 1 1 calc R
C6 C 0.1718(2) 0.0015(10) 0.0441(2) 0.0571(11) Uani 1 1 d .
C7 C 0.2359(2) 0.0650(9) 0.0985(2) 0.0545(11) Uani 1 1 d .
C8 C 0.2518(2) -0.0656(11) 0.1685(3) 0.0677(13) Uani 1 1 d .
H8 H 0.2240 -0.2017 0.1879 0.081 Uiso 1 1 calc R
C9 C 0.3166(3) 0.0447(11) 0.2037(3) 0.0667(13) Uani 1 1 d .
H9 H 0.3402 -0.0030 0.2516 0.080 Uiso 1 1 calc R
C10 C 0.3399(2) 0.2374(9) 0.1554(2) 0.0549(10) Uani 1 1 d .
C11 C 0.4080(2) 0.3949(9) 0.1730(2) 0.0578(11) Uani 1 1 d .
C12 C 0.5511(3) 0.7276(13) 0.1902(3) 0.0814(15) Uani 1 1 d .
H12A H 0.5402 0.5903 0.2264 0.122 Uiso 1 1 calc R
H12B H 0.5600 0.9173 0.2130 0.122 Uiso 1 1 calc R
H12C H 0.5925 0.6628 0.1723 0.122 Uiso 1 1 calc R
C13 C 0.4904(2) 0.7469(10) 0.1270(3) 0.0565(11) Uani 1 1 d .
C14 C 0.4825(2) 0.9113(11) 0.0644(3) 0.0620(12) Uani 1 1 d .
H14 H 0.5156 1.0435 0.0523 0.074 Uiso 1 1 calc R
C15 C 0.4163(2) 0.8490(9) 0.0210(3) 0.0562(11) Uani 1 1 d .
C16 C 0.3832(2) 0.9719(12) -0.0525(3) 0.0720(14) Uani 1 1 d .
H16A H 0.3371 0.8862 -0.0683 0.108 Uiso 1 1 calc R
H16B H 0.4124 0.9284 -0.0885 0.108 Uiso 1 1 calc R
H16C H 0.3785 1.1808 -0.0483 0.108 Uiso 1 1 calc R
N1 N 0.21107(19) 0.3087(8) -0.0486(2) 0.0575(9) Uani 1 1 d .
N2 N 0.16034(18) 0.1313(8) -0.02713(19) 0.0553(9) Uani 1 1 d .
N3 N 0.28990(17) 0.2521(7) 0.09227(19) 0.0500(8) Uani 1 1 d .
H1 H 0.293(2) 0.368(9) 0.039(3) 0.060 Uiso 1 1 d .
N4 N 0.42767(18) 0.5863(8) 0.1196(2) 0.0547(9) Uani 1 1 d .
N5 N 0.38194(18) 0.6498(7) 0.0544(2) 0.0544(9) Uani 1 1 d .
O1 O 0.12771(18) -0.1701(8) 0.0594(2) 0.0811(11) Uani 1 1 d .
O2 O 0.44801(18) 0.3533(8) 0.23183(19) 0.0799(10) Uani 1 1 d .

loop_
_atom_site_aniso_label
_atom_site_aniso_U_11
_atom_site_aniso_U_22
_atom_site_aniso_U_33
_atom_site_aniso_U_23
_atom_site_aniso_U_13
_atom_site_aniso_U_12
C1 0.081(4) 0.079(3) 0.047(3) 0.008(2) 0.002(2) -0.013(3)
C2 0.058(3) 0.060(3) 0.047(3) -0.003(2) 0.001(2) 0.000(2)
C3 0.061(3) 0.070(3) 0.043(2) -0.001(2) -0.005(2) 0.005(2)
C4 0.048(3) 0.062(3) 0.056(3) -0.012(2) -0.002(2) 0.0028(19)
C5 0.047(3) 0.089(4) 0.078(3) -0.010(3) -0.001(2) -0.007(2)
C6 0.051(2) 0.066(3) 0.054(3) 0.001(2) 0.010(2) -0.003(2)
C7 0.054(2) 0.059(3) 0.052(3) 0.005(2) 0.012(2) 0.003(2)
C8 0.064(3) 0.082(3) 0.056(3) 0.014(3) 0.007(2) -0.005(2)
C9 0.066(3) 0.084(3) 0.048(3) 0.015(2) 0.006(2) 0.004(2)
C10 0.055(2) 0.063(3) 0.043(2) 0.000(2) 0.002(2) 0.003(2)
C11 0.061(3) 0.056(2) 0.050(3) -0.004(2) -0.006(2) -0.002(2)
C12 0.061(3) 0.104(4) 0.068(3) 0.002(3) -0.017(3) -0.021(3)
C13 0.047(2) 0.064(3) 0.056(3) -0.012(2) 0.002(2) -0.001(2)
C14 0.054(3) 0.069(3) 0.060(3) -0.004(2) 0.004(2) -0.010(2)
C15 0.053(2) 0.055(2) 0.058(3) 0.000(2) 0.005(2) -0.003(2)
C16 0.066(3) 0.080(3) 0.063(3) 0.010(3) -0.005(2) -0.015(2)
N1 0.050(2) 0.070(2) 0.051(2) 0.0019(17) 0.0042(17) -0.0059(18)
N2 0.052(2) 0.063(2) 0.047(2) 0.0007(17) -0.0012(17) -0.0020(17)
N3 0.048(2) 0.057(2) 0.043(2) 0.0004(17) 0.0022(16) -0.0014(17)
N4 0.049(2) 0.061(2) 0.049(2) -0.0081(18) -0.0061(17) -0.0058(16)
N5 0.0471(19) 0.060(2) 0.052(2) -0.0039(17) -0.0015(17) 0.0016(17)
O1 0.062(2) 0.102(3) 0.077(3) 0.015(2) 0.0071(17) -0.023(2)
O2 0.080(2) 0.088(2) 0.060(2) 0.0081(18) -0.0187(18) -0.0158(19)

loop_
_atom_type_symbol
_atom_type_description
_atom_type_scat_dispersion_real
_atom_type_scat_dispersion_imag
_atom_type_scat_source
C C 0.0033 0.0016 'International Tables Vol C Tables 4.2.6.8 and 6.1.1.4'
H H 0.0000 0.0000 'International Tables Vol C Tables 4.2.6.8 and 6.1.1.4'
N N 0.0061 0.0033 'International Tables Vol C Tables 4.2.6.8 and 6.1.1.4'
O O 0.0106 0.0060 'International Tables Vol C Tables 4.2.6.8 and 6.1.1.4'

loop_
_geom_angle_atom_site_label_1
_geom_angle_atom_site_label_2
_geom_angle_atom_site_label_3
_geom_angle
C2 C1 H1A 109.5
C2 C1 H1B 109.5
H1A C1 H1B 109.5
C2 C1 H1C 109.5
H1A C1 H1C 109.5
H1B C1 H1C 109.5
N1 C2 C3 110.4(4)
N1 C2 C1 121.7(4)
C3 C2 C1 127.9(4)
C4 C3 C2 107.8(4)
C4 C3 H3 126.1
C2 C3 H3 126.1
C3 C4 N2 105.6(4)
C3 C4 C5 129.6(4)
N2 C4 C5 124.7(4)
C4 C5 H5A 109.5
C4 C5 H5B 109.5
H5A C5 H5B 109.5
C4 C5 H5C 109.5
H5A C5 H5C 109.5
H5B C5 H5C 109.5
O1 C6 N2 119.0(4)
O1 C6 C7 120.2(4)
N2 C6 C7 120.7(4)
N3 C7 C8 107.8(4)
N3 C7 C6 128.7(4)
C8 C7 C6 123.5(4)
C9 C8 C7 107.2(4)
C9 C8 H8 126.4
C7 C8 H8 126.4
C10 C9 C8 107.8(4)
C10 C9 H9 126.1
C8 C9 H9 126.1
N3 C10 C9 108.2(4)
N3 C10 C11 128.3(4)
C9 C10 C11 123.5(4)
O2 C11 N4 120.1(4)
O2 C11 C10 120.4(4)
N4 C11 C10 119.5(4)
C13 C12 H12A 109.5
C13 C12 H12B 109.5
H12A C12 H12B 109.5
C13 C12 H12C 109.5
H12A C12 H12C 109.5
H12B C12 H12C 109.5
C14 C13 N4 104.5(4)
C14 C13 C12 129.8(4)
N4 C13 C12 125.7(5)
C13 C14 C15 108.3(4)
C13 C14 H14 125.8
C15 C14 H14 125.8
N5 C15 C14 110.7(4)
N5 C15 C16 120.4(4)
C14 C15 C16 128.9(4)
C15 C16 H16A 109.5
C15 C16 H16B 109.5
H16A C16 H16B 109.5
C15 C16 H16C 109.5
H16A C16 H16C 109.5
H16B C16 H16C 109.5
C2 N1 N2 105.3(3)
N1 N2 C4 110.9(3)
N1 N2 C6 120.8(3)
C4 N2 C6 128.2(4)
C10 N3 C7 109.0(4)
C10 N3 H1 128(2)
C7 N3 H1 122(2)
N5 N4 C13 112.0(4)
N5 N4 C11 121.3(3)
C13 N4 C11 126.5(4)
C15 N5 N4 104.5(3)

loop_
_geom_bond_atom_site_label_1
_geom_bond_atom_site_label_2
_geom_bond_distance
C1 C2 1.475(6)
C1 H1A 0.9600
C1 H1B 0.9600
C1 H1C 0.9600
C2 N1 1.305(5)
C2 C3 1.415(6)
C3 C4 1.325(6)
C3 H3 0.9300
C4 N2 1.386(5)
C4 C5 1.494(7)
C5 H5A 0.9600
C5 H5B 0.9600
C5 H5C 0.9600
C6 O1 1.220(5)
C6 N2 1.407(5)
C6 C7 1.458(6)
C7 N3 1.361(5)
C7 C8 1.388(6)
C8 C9 1.383(7)
C8 H8 0.9300
C9 C10 1.376(6)
C9 H9 0.9300
C10 N3 1.356(5)
C10 C11 1.470(6)
C11 O2 1.212(5)
C11 N4 1.410(5)
C12 C13 1.479(6)
C12 H12A 0.9600
C12 H12B 0.9600
C12 H12C 0.9600
C13 C14 1.350(7)
C13 N4 1.393(5)
C14 C15 1.395(6)
C14 H14 0.9300
C15 N5 1.333(6)
C15 C16 1.480(6)
C16 H16A 0.9600
C16 H16B 0.9600
C16 H16C 0.9600
N1 N2 1.376(5)
N3 H1 1.12(5)
N4 N5 1.370(5)

loop_
_geom_hbond_atom_site_label_D
_geom_hbond_atom_site_label_H
_geom_hbond_atom_site_label_A
_geom_hbond_distance_DH
_geom_hbond_distance_HA
_geom_hbond_distance_DA
_geom_hbond_angle_DHA
C5 H5A O1 0.96 2.09 2.824(6) 131.8
C12 H12A O2 0.96 2.09 2.819(6) 131.6
N3 H1 N1 1.12(5) 2.03(5) 2.738(5) 118(3)
N3 H1 N5 1.12(5) 2.11(4) 2.706(5) 110(3)

loop_
_geom_torsion_atom_site_label_1
_geom_torsion_atom_site_label_2
_geom_torsion_atom_site_label_3
_geom_torsion_atom_site_label_4
_geom_torsion
N1 C2 C3 C4 0.4(5)
C1 C2 C3 C4 178.6(4)
C2 C3 C4 N2 0.1(5)
C2 C3 C4 C5 177.7(4)
O1 C6 C7 N3 -178.7(4)
N2 C6 C7 N3 2.7(7)
O1 C6 C7 C8 1.5(7)
N2 C6 C7 C8 -177.1(4)
N3 C7 C8 C9 -0.6(5)
C6 C7 C8 C9 179.3(4)
C7 C8 C9 C10 -0.5(5)
C8 C9 C10 N3 1.4(5)
C8 C9 C10 C11 -178.9(4)
N3 C10 C11 O2 -178.4(4)
C9 C10 C11 O2 2.0(7)
N3 C10 C11 N4 -1.0(6)
C9 C10 C11 N4 179.4(4)
N4 C13 C14 C15 0.1(5)
C12 C13 C14 C15 179.0(5)
C13 C14 C15 N5 0.1(5)
C13 C14 C15 C16 -179.9(5)
C3 C2 N1 N2 -0.6(5)
C1 C2 N1 N2 -179.0(4)
C2 N1 N2 C4 0.6(5)
C2 N1 N2 C6 178.3(4)
C3 C4 N2 N1 -0.4(5)
C5 C4 N2 N1 -178.3(4)
C3 C4 N2 C6 -177.9(4)
C5 C4 N2 C6 4.3(7)
O1 C6 N2 N1 -175.1(4)
C7 C6 N2 N1 3.5(6)
O1 C6 N2 C4 2.1(7)
C7 C6 N2 C4 -179.3(4)
C9 C10 N3 C7 -1.8(5)
C11 C10 N3 C7 178.5(4)
C8 C7 N3 C10 1.5(5)
C6 C7 N3 C10 -178.4(4)
C14 C13 N4 N5 -0.2(5)
C12 C13 N4 N5 -179.2(5)
C14 C13 N4 C11 -175.7(4)
C12 C13 N4 C11 5.4(7)
O2 C11 N4 N5 -176.4(4)
C10 C11 N4 N5 6.1(5)
O2 C11 N4 C13 -1.3(6)
C10 C11 N4 C13 -178.8(4)
C14 C15 N5 N4 -0.2(5)
C16 C15 N5 N4 179.8(4)
C13 N4 N5 C15 0.3(4)
C11 N4 N5 C15 176.0(3)
